data_7100730
loop_
_publ_author_name
'Hitoshi Kuniyasu'
'Takamichi Kajiura'
'Nobuaki Kambe'
'Tomohiro Kato'
'Masanori Kinomoto'
'Hideo Kurosawa'
'Y. Minami'
'Atsushi Ohtaka'
'Jun Terao'

_publ_section_title
;
"beta-cis-SAr effect" on decarbonylation from
alpha,beta-unsaturated acyl and aroyl complexes
;
_journal_name_full 'Chemical Communications'
_journal_paper_doi 10.1039/b515616e
_journal_year 2006
_chemical_formula_moiety 'C41 H35 O P Pt S2 '
_chemical_formula_sum 'C41 H35 O P Pt S2'
_chemical_formula_weight 833.91
_space_group_IT_number 2
_symmetry_cell_setting triclinic
_symmetry_Int_Tables_number 2
_symmetry_space_group_name_Hall '-P 1'
_symmetry_space_group_name_H-M 'P -1'
_cell_angle_alpha 83.794(2)
_cell_angle_beta 89.248(5)
_cell_angle_gamma 68.512(3)
_cell_formula_units_Z 2
_cell_length_a 9.5969(5)
_cell_length_b 11.1578(3)
_cell_length_c 19.2187(6)
_cell_measurement_temperature 272.7
_cell_volume 1902.9(1)
_exptl_crystal_density_diffrn 1.455
_cod_original_formula_sum 'C41 H35 O P Pt S2 '
_cod_database_code 7100730

loop_
_symmetry_equiv_pos_as_xyz
x,y,z
-x,-y,-z

loop_
_atom_site_label
_atom_site_type_symbol
_atom_site_fract_x
_atom_site_fract_y
_atom_site_fract_z
_atom_site_U_iso_or_equiv
_atom_site_adp_type
_atom_site_occupancy
_atom_site_calc_flag
_atom_site_refinement_flags
_atom_site_disorder_assembly
_atom_site_disorder_group
Pt Pt 0.46949(4) 0.17206(3) 0.24173(2) 0.03508(9) Uani 1.00 d . . .
S(1) S 0.5583(3) 0.2130(2) 0.1298(1) 0.0592(7) Uani 1.00 d . . .
S(2) S 0.6200(2) -0.0462(2) 0.25547(10) 0.0347(5) Uani 1.00 d . . .
P P 0.3062(2) 0.3798(2) 0.2346(1) 0.0348(5) Uani 1.00 d . . .
O O 0.2966(9) 0.2060(7) 0.3694(4) 0.059(2) Uani 1.00 d . . .
C(1) C 0.398(1) 0.1354(9) 0.3382(5) 0.044(2) Uani 1.00 d . . .
C(2) C 0.484(1) 0.0039(9) 0.3757(4) 0.045(2) Uani 1.00 d . . .
C(3) C 0.591(1) -0.0886(9) 0.3460(5) 0.041(2) Uani 1.00 d . . .
C(4) C 0.678(1) -0.2206(8) 0.3776(4) 0.040(2) Uani 1.00 d . . .
C(5) C 0.702(1) -0.245(1) 0.4499(5) 0.055(3) Uani 1.00 d . . .
C(6) C 0.779(1) -0.367(1) 0.4808(5) 0.059(3) Uani 1.00 d . . .
C(7) C 0.838(1) -0.468(1) 0.4412(6) 0.062(3) Uani 1.00 d . . .
C(8) C 0.818(1) -0.4445(10) 0.3683(6) 0.059(3) Uani 1.00 d . . .
C(9) C 0.740(1) -0.3244(9) 0.3378(5) 0.049(3) Uani 1.00 d . . .
C(10) C 0.8131(9) -0.0650(7) 0.2580(4) 0.035(2) Uani 1.00 d . . .
C(11) C 0.870(1) -0.0111(10) 0.3040(5) 0.049(3) Uani 1.00 d . . .
C(12) C 1.019(1) -0.027(1) 0.3014(6) 0.062(4) Uani 1.00 d . . .
C(13) C 1.110(1) -0.0942(10) 0.2521(6) 0.055(3) Uani 1.00 d . . .
C(14) C 1.274(1) -0.110(1) 0.2493(10) 0.091(5) Uani 1.00 d . . .
C(15) C 1.050(1) -0.150(1) 0.2045(6) 0.056(3) Uani 1.00 d . . .
C(16) C 0.903(1) -0.1377(9) 0.2063(5) 0.046(2) Uani 1.00 d . . .
C(17) C 0.649(1) 0.0674(9) 0.0916(4) 0.044(2) Uani 1.00 d . . .
C(18) C 0.584(1) -0.024(1) 0.0843(5) 0.055(3) Uani 1.00 d . . .
C(19) C 0.658(1) -0.132(1) 0.0509(5) 0.058(3) Uani 1.00 d . . .
C(20) C 0.793(2) -0.152(1) 0.0230(6) 0.067(4) Uani 1.00 d . . .
C(21) C 0.869(2) -0.272(2) -0.022(1) 0.114(7) Uani 1.00 d . . .
C(22) C 0.855(2) -0.064(1) 0.0270(7) 0.075(4) Uani 1.00 d . . .
C(23) C 0.785(1) 0.048(1) 0.0617(7) 0.066(4) Uani 1.00 d . . .
C(24) C 0.340(1) 0.4909(8) 0.1640(5) 0.041(2) Uani 1.00 d . . .
C(25) C 0.296(1) 0.493(1) 0.0965(5) 0.059(3) Uani 1.00 d . . .
C(26) C 0.323(2) 0.580(1) 0.0433(6) 0.076(4) Uani 1.00 d . . .
C(27) C 0.400(1) 0.650(1) 0.0549(6) 0.066(4) Uani 1.00 d . . .
C(28) C 0.447(1) 0.648(1) 0.1238(7) 0.064(3) Uani 1.00 d . . .
C(29) C 0.419(1) 0.5671(9) 0.1779(5) 0.048(3) Uani 1.00 d . . .
C(30) C 0.1144(10) 0.3946(8) 0.2175(4) 0.040(2) Uani 1.00 d . . .
C(31) C 0.075(1) 0.288(1) 0.2281(6) 0.054(3) Uani 1.00 d . . .
C(32) C -0.069(1) 0.297(1) 0.2093(7) 0.066(4) Uani 1.00 d . . .
C(33) C -0.172(1) 0.411(1) 0.1801(7) 0.067(4) Uani 1.00 d . . .
C(34) C -0.134(1) 0.518(1) 0.1709(6) 0.063(3) Uani 1.00 d . . .
C(35) C 0.007(1) 0.5110(9) 0.1895(6) 0.051(3) Uani 1.00 d . . .
C(36) C 0.309(1) 0.4616(8) 0.3114(4) 0.041(2) Uani 1.00 d . . .
C(37) C 0.186(1) 0.5631(10) 0.3307(5) 0.052(3) Uani 1.00 d . . .
C(38) C 0.202(2) 0.632(1) 0.3819(6) 0.073(4) Uani 1.00 d . . .
C(39) C 0.337(2) 0.605(1) 0.4152(6) 0.074(4) Uani 1.00 d . . .
C(40) C 0.457(2) 0.505(2) 0.3977(7) 0.080(5) Uani 1.00 d . . .
C(41) C 0.444(1) 0.431(1) 0.3464(5) 0.056(3) Uani 1.00 d . . .
H(1) H 0.4594 -0.0146 0.4231 0.0545 Uiso 1.00 calc . . .
H(2) H 0.6628 -0.1745 0.4781 0.0660 Uiso 1.00 calc . . .
H(3) H 0.7928 -0.3843 0.5307 0.0730 Uiso 1.00 calc . . .
H(4) H 0.8910 -0.5525 0.4638 0.0736 Uiso 1.00 calc . . .
H(5) H 0.8603 -0.5154 0.3404 0.0691 Uiso 1.00 calc . . .
H(6) H 0.7272 -0.3097 0.2879 0.0592 Uiso 1.00 calc . . .
H(7) H 0.8067 0.0376 0.3383 0.0585 Uiso 1.00 calc . . .
H(8) H 1.0594 0.0099 0.3351 0.0754 Uiso 1.00 calc . . .
H(9) H 1.3356 -0.2009 0.2560 0.1061 Uiso 1.00 calc . . .
H(10) H 1.2950 -0.0753 0.2044 0.1061 Uiso 1.00 calc . . .
H(11) H 1.2985 -0.0681 0.2845 0.1061 Uiso 1.00 calc . . .
H(12) H 1.1143 -0.1972 0.1704 0.0666 Uiso 1.00 calc . . .
H(13) H 0.8614 -0.1760 0.1736 0.0551 Uiso 1.00 calc . . .
H(14) H 0.4856 -0.0106 0.1026 0.0653 Uiso 1.00 calc . . .
H(15) H 0.6136 -0.1955 0.0470 0.0699 Uiso 1.00 calc . . .
H(16) H 0.8132 -0.3276 -0.0200 0.1373 Uiso 1.00 calc . . .
H(17) H 0.8772 -0.2426 -0.0698 0.1373 Uiso 1.00 calc . . .
H(18) H 0.9695 -0.3240 -0.0038 0.1373 Uiso 1.00 calc . . .
H(19) H 0.9530 -0.0794 0.0081 0.0872 Uiso 1.00 calc . . .
H(20) H 0.8308 0.1122 0.0634 0.0782 Uiso 1.00 calc . . .
H(21) H 0.2479 0.4345 0.0854 0.0689 Uiso 1.00 calc . . .
H(22) H 0.2810 0.5868 -0.0031 0.0896 Uiso 1.00 calc . . .
H(23) H 0.4251 0.7020 0.0171 0.0780 Uiso 1.00 calc . . .
H(24) H 0.4979 0.7049 0.1343 0.0778 Uiso 1.00 calc . . .
H(25) H 0.4547 0.5642 0.2253 0.0578 Uiso 1.00 calc . . .
H(26) H 0.1469 0.2060 0.2478 0.0645 Uiso 1.00 calc . . .
H(27) H -0.0970 0.2221 0.2184 0.0779 Uiso 1.00 calc . . .
H(28) H -0.2694 0.4147 0.1653 0.0793 Uiso 1.00 calc . . .
H(29) H -0.2066 0.5992 0.1513 0.0768 Uiso 1.00 calc . . .
H(30) H 0.0315 0.5873 0.1832 0.0614 Uiso 1.00 calc . . .
H(31) H 0.0894 0.5840 0.3083 0.0635 Uiso 1.00 calc . . .
H(32) H 0.1128 0.7004 0.3960 0.0848 Uiso 1.00 calc . . .
H(33) H 0.3465 0.6583 0.4490 0.0899 Uiso 1.00 calc . . .
H(34) H 0.5531 0.4849 0.4223 0.0942 Uiso 1.00 calc . . .
H(35) H 0.5306 0.3574 0.3345 0.0684 Uiso 1.00 calc . . .

loop_
_atom_site_aniso_label
_atom_site_aniso_U_11
_atom_site_aniso_U_22
_atom_site_aniso_U_33
_atom_site_aniso_U_12
_atom_site_aniso_U_13
_atom_site_aniso_U_23
Pt 0.0327(2) 0.0329(2) 0.0338(2) -0.0075(1) 0.0065(1) 0.0038(1)
S(1) 0.070(2) 0.041(1) 0.049(1) -0.005(1) 0.026(1) 0.009(1)
S(2) 0.033(1) 0.0324(10) 0.0331(9) -0.0077(8) 0.0041(7) 0.0034(7)
P 0.035(1) 0.0299(10) 0.0341(10) -0.0075(8) 0.0042(8) 0.0019(8)
O 0.068(5) 0.044(4) 0.052(4) -0.006(3) 0.031(3) -0.002(3)
C(1) 0.043(5) 0.044(5) 0.044(5) -0.014(4) 0.006(4) -0.002(4)
C(2) 0.051(5) 0.045(5) 0.037(4) -0.018(4) 0.007(4) 0.005(4)
C(3) 0.038(5) 0.042(5) 0.041(4) -0.016(4) 0.002(3) 0.005(4)
C(4) 0.042(5) 0.038(4) 0.036(4) -0.012(4) 0.000(3) 0.013(3)
C(5) 0.060(6) 0.057(6) 0.043(5) -0.019(5) -0.003(4) 0.004(4)
C(6) 0.066(7) 0.058(6) 0.045(5) -0.020(5) -0.011(5) 0.019(5)
C(7) 0.060(7) 0.047(6) 0.067(7) -0.014(5) -0.003(5) 0.021(5)
C(8) 0.060(7) 0.038(5) 0.069(7) -0.010(5) 0.010(5) 0.001(5)
C(9) 0.058(6) 0.044(5) 0.041(5) -0.016(4) 0.008(4) 0.003(4)
C(10) 0.030(4) 0.029(4) 0.040(4) -0.005(3) 0.001(3) 0.005(3)
C(11) 0.052(6) 0.054(6) 0.049(5) -0.024(5) 0.006(4) -0.016(4)
C(12) 0.070(8) 0.061(7) 0.067(7) -0.035(6) -0.006(6) -0.016(5)
C(13) 0.041(5) 0.042(5) 0.086(8) -0.018(4) -0.002(5) -0.011(5)
C(14) 0.047(7) 0.084(9) 0.15(1) -0.028(7) -0.002(8) -0.039(9)
C(15) 0.037(5) 0.054(6) 0.076(7) -0.010(4) 0.010(5) -0.020(5)
C(16) 0.037(5) 0.043(5) 0.055(5) -0.009(4) 0.002(4) -0.014(4)
C(17) 0.047(5) 0.044(5) 0.036(4) -0.014(4) 0.011(4) 0.004(4)
C(18) 0.048(6) 0.069(7) 0.049(5) -0.026(5) -0.001(4) 0.012(5)
C(19) 0.078(8) 0.058(6) 0.049(5) -0.037(6) -0.009(5) -0.002(5)
C(20) 0.100(10) 0.062(7) 0.050(6) -0.037(7) 0.015(6) -0.024(5)
C(21) 0.13(2) 0.068(9) 0.14(2) -0.019(10) 0.02(1) -0.037(10)
C(22) 0.082(9) 0.061(7) 0.090(9) -0.031(6) 0.053(7) -0.030(6)
C(23) 0.071(8) 0.057(6) 0.082(8) -0.033(6) 0.039(6) -0.025(6)
C(24) 0.044(5) 0.030(4) 0.045(5) -0.009(4) 0.010(4) -0.001(3)
C(25) 0.080(8) 0.065(7) 0.041(5) -0.038(6) -0.001(5) -0.007(5)
C(26) 0.080(9) 0.080(9) 0.043(6) -0.004(7) 0.005(5) 0.009(6)
C(27) 0.065(7) 0.066(7) 0.065(7) -0.028(6) 0.008(5) 0.018(5)
C(28) 0.053(6) 0.060(7) 0.080(8) -0.029(5) 0.005(5) 0.017(6)
C(29) 0.045(5) 0.044(5) 0.047(5) -0.012(4) 0.005(4) 0.010(4)
C(30) 0.036(5) 0.037(4) 0.041(4) -0.008(4) 0.002(3) -0.001(3)
C(31) 0.040(5) 0.050(6) 0.070(6) -0.019(5) -0.005(5) 0.012(5)
C(32) 0.054(7) 0.058(7) 0.091(9) -0.029(6) -0.008(6) 0.008(6)
C(33) 0.047(6) 0.075(8) 0.081(8) -0.027(6) -0.003(5) 0.002(6)
C(34) 0.042(6) 0.059(7) 0.077(7) -0.006(5) -0.002(5) -0.003(6)
C(35) 0.047(6) 0.033(4) 0.066(6) -0.008(4) -0.005(4) 0.001(4)
C(36) 0.047(5) 0.037(4) 0.037(4) -0.015(4) 0.005(3) 0.000(3)
C(37) 0.058(6) 0.046(5) 0.044(5) -0.011(5) 0.008(4) -0.003(4)
C(38) 0.12(1) 0.045(6) 0.044(6) -0.014(6) 0.015(6) -0.005(5)
C(39) 0.11(1) 0.073(8) 0.047(6) -0.048(8) 0.002(7) -0.011(6)
C(40) 0.080(9) 0.11(1) 0.061(7) -0.047(9) -0.006(6) 0.004(7)
C(41) 0.057(6) 0.072(7) 0.044(5) -0.030(5) 0.001(4) -0.007(5)

loop_
_geom_bond_atom_site_label_1
_geom_bond_atom_site_label_2
_geom_bond_distance
_geom_bond_site_symmetry_1
_geom_bond_site_symmetry_2
_geom_bond_publ_flag
Pt S(1) 2.364(2) . . yes
Pt S(2) 2.320(2) . . yes
Pt P 2.263(2) . . yes
Pt C(1) 2.020(9) . . yes
S(1) C(17) 1.772(10) . . yes
S(2) C(3) 1.799(9) . . yes
S(2) C(10) 1.788(9) . . yes
P C(24) 1.845(9) . . yes
P C(30) 1.817(9) . . yes
P C(36) 1.821(9) . . yes
O C(1) 1.21(1) . . yes
C(1) C(2) 1.50(1) . . yes
C(2) C(3) 1.34(1) . . yes
C(3) C(4) 1.47(1) . . yes
C(4) C(5) 1.39(1) . . yes
C(4) C(9) 1.40(1) . . yes
C(5) C(6) 1.36(1) . . yes
C(6) C(7) 1.36(2) . . yes
C(7) C(8) 1.40(2) . . yes
C(8) C(9) 1.35(1) . . yes
C(10) C(11) 1.35(1) . . yes
C(10) C(16) 1.42(1) . . yes
C(11) C(12) 1.37(2) . . yes
C(12) C(13) 1.37(2) . . yes
C(13) C(14) 1.52(2) . . yes
C(13) C(15) 1.40(1) . . yes
C(15) C(16) 1.37(1) . . yes
C(17) C(18) 1.39(1) . . yes
C(17) C(23) 1.38(1) . . yes
C(18) C(19) 1.38(2) . . yes
C(19) C(20) 1.35(2) . . yes
C(20) C(21) 1.62(2) . . yes
C(20) C(22) 1.33(2) . . yes
C(22) C(23) 1.42(1) . . yes
C(24) C(25) 1.36(1) . . yes
C(24) C(29) 1.38(1) . . yes
C(25) C(26) 1.42(2) . . yes
C(26) C(27) 1.29(2) . . yes
C(27) C(28) 1.40(2) . . yes
C(28) C(29) 1.39(1) . . yes
C(30) C(31) 1.37(1) . . yes
C(30) C(35) 1.39(1) . . yes
C(31) C(32) 1.40(1) . . yes
C(32) C(33) 1.36(2) . . yes
C(33) C(34) 1.37(2) . . yes
C(34) C(35) 1.37(2) . . yes
C(36) C(37) 1.39(1) . . yes
C(36) C(41) 1.38(1) . . yes
C(37) C(38) 1.36(2) . . yes
C(38) C(39) 1.37(2) . . yes
C(39) C(40) 1.35(2) . . yes
C(40) C(41) 1.39(2) . . yes
